data_7101622
loop_
_publ_author_name
'Agostinho, Magno'
'Braunstein, Pierre'

_publ_section_title
;
 Structurally characterized intermediates in the stepwise insertion of
 CO-ethylene or CO-methyl acrylate into the metal-carbon bond of Pd(II)
 complexes stabilized by (phosphinomethyl)oxazoline ligands.
;
_journal_issue 1
_journal_name_full 'Chemical communications (Cambridge, England)'
_journal_page_first 58
_journal_page_last 60
_journal_paper_doi 10.1039/b613865a
_journal_year 2007
_chemical_formula_moiety 'C19 H23 N O P Pd, C F3 S O3'
_chemical_formula_sum 'C20 H23 F3 N O4 P Pd S'
_chemical_formula_weight 567.82
_chemical_name_systematic
;
?
;
_space_group_IT_number 2
_symmetry_cell_setting triclinic
_symmetry_space_group_name_Hall '-P 1'
_symmetry_space_group_name_H-M 'P -1'
_atom_sites_solution_hydrogens geom
_atom_sites_solution_primary direct
_atom_sites_solution_secondary difmap
_audit_creation_date 22-1-05
_audit_creation_method SHELXL-97
_cell_angle_alpha 92.55(5)
_cell_angle_beta 100.18(5)
_cell_angle_gamma 98.93(5)
_cell_formula_units_Z 2
_cell_length_a 8.3330(10)
_cell_length_b 9.827(2)
_cell_length_c 14.261(3)
_cell_measurement_reflns_used 6897
_cell_measurement_temperature 173(2)
_cell_measurement_theta_max 30.034
_cell_measurement_theta_min 0.998
_cell_volume 1132.4(4)
_computing_cell_refinement 'Denzo (Nonius B.V., 1998)'
_computing_data_collection 'Collect (Nonius B.V., 1998)'
_computing_data_reduction 'Denzo (Nonius B.V., 1998)'
_computing_molecular_graphics 'PLATON 98 (Spek, 1998)'
_computing_publication_material 'SHELXL-97 (Sheldrick, 1997)'
_computing_structure_refinement 'SHELXL-97 (Sheldrick, 1997)'
_computing_structure_solution 'SHELXS-97 (Sheldrick, 1997)'
_diffrn_ambient_temperature 173(2)
_diffrn_measured_fraction_theta_full 0.995
_diffrn_measured_fraction_theta_max 0.995
_diffrn_measurement_device_type KappaCCD
_diffrn_measurement_method '\p scans'
_diffrn_radiation_monochromator graphite
_diffrn_radiation_source 'fine-focus sealed tube'
_diffrn_radiation_type MoK\a
_diffrn_radiation_wavelength 0.71073
_diffrn_reflns_av_R_equivalents 0.0173
_diffrn_reflns_av_sigmaI/netI 0.0478
_diffrn_reflns_limit_h_max 11
_diffrn_reflns_limit_h_min -11
_diffrn_reflns_limit_k_max 11
_diffrn_reflns_limit_k_min -13
_diffrn_reflns_limit_l_max 20
_diffrn_reflns_limit_l_min -13
_diffrn_reflns_number 8568
_diffrn_reflns_theta_full 30.05
_diffrn_reflns_theta_max 30.05
_diffrn_reflns_theta_min 2.47
_exptl_absorpt_coefficient_mu 1.033
_exptl_absorpt_correction_type none
_exptl_crystal_colour colorless
_exptl_crystal_density_diffrn 1.665
_exptl_crystal_density_method 'not measured'
_exptl_crystal_description prism
_exptl_crystal_F_000 572
_exptl_crystal_size_max 0.12
_exptl_crystal_size_mid 0.10
_exptl_crystal_size_min 0.10
_refine_diff_density_max 0.534
_refine_diff_density_min -0.819
_refine_diff_density_rms 0.088
_refine_ls_extinction_method none
_refine_ls_goodness_of_fit_ref 1.054
_refine_ls_hydrogen_treatment constr
_refine_ls_matrix_type full
_refine_ls_number_parameters 280
_refine_ls_number_reflns 6592
_refine_ls_number_restraints 0
_refine_ls_restrained_S_all 1.054
_refine_ls_R_factor_all 0.0388
_refine_ls_R_factor_gt 0.0303
_refine_ls_shift/su_max 0.001
_refine_ls_shift/su_mean 0.000
_refine_ls_structure_factor_coef Fsqd
_refine_ls_weighting_details 'calc w=1/[\s^2^(Fo^2^)+(0.0175P)^2^+0.5690P] where P=(Fo^2^+2Fc^2^)/3'
_refine_ls_weighting_scheme calc
_refine_ls_wR_factor_gt 0.0676
_refine_ls_wR_factor_ref 0.0714
_reflns_number_gt 5724
_reflns_number_total 6592
_reflns_threshold_expression >2sigma(I)
_cod_data_source_file b613865a.txt
_cod_data_source_block 3b
_cod_original_sg_symbol_H-M P-1
_cod_database_code 7101622

loop_
_symmetry_equiv_pos_as_xyz
'x, y, z'
'-x, -y, -z'

loop_
_atom_site_label
_atom_site_type_symbol
_atom_site_fract_x
_atom_site_fract_y
_atom_site_fract_z
_atom_site_U_iso_or_equiv
_atom_site_adp_type
_atom_site_occupancy
_atom_site_symmetry_multiplicity
_atom_site_calc_flag
Pd1 Pd 0.141586(17) -0.003752(14) 0.229153(10) 0.01909(5) Uani 1 1 d
S1 S 0.30508(6) 0.28371(5) 0.14258(3) 0.02360(11) Uani 1 1 d
P1 P -0.02924(6) -0.16429(5) 0.27759(3) 0.01850(10) Uani 1 1 d
F1 F 0.5167(2) 0.51325(17) 0.18069(16) 0.0755(6) Uani 1 1 d
F2 F 0.5110(2) 0.38675(18) 0.29904(11) 0.0570(4) Uani 1 1 d
F3 F 0.62941(18) 0.33129(19) 0.18473(14) 0.0621(5) Uani 1 1 d
O2 O 0.31698(18) 0.14829(14) 0.17859(11) 0.0274(3) Uani 1 1 d
O4 O 0.3179(2) 0.28935(19) 0.04422(11) 0.0429(4) Uani 1 1 d
O3 O 0.1825(2) 0.35098(17) 0.17481(11) 0.0360(4) Uani 1 1 d
O1 O 0.02022(18) -0.37192(14) 0.05042(10) 0.0261(3) Uani 1 1 d
N1 N 0.1260(2) -0.15612(16) 0.11303(11) 0.0202(3) Uani 1 1 d
C17 C 0.1489(3) 0.1241(2) 0.34628(15) 0.0310(5) Uani 1 1 d
H17A H 0.1088 0.0702 0.3962 0.046 Uiso 1 1 calc
H17B H 0.0785 0.1937 0.3292 0.046 Uiso 1 1 calc
H17C H 0.2629 0.1700 0.3700 0.046 Uiso 1 1 calc
C1 C 0.2353(2) -0.1828(2) 0.04380(14) 0.0228(4) Uani 1 1 d
C20 C 0.4121(3) -0.1677(3) 0.09700(18) 0.0385(6) Uani 1 1 d
H20A H 0.4492 -0.0725 0.1248 0.058 Uiso 1 1 calc
H20B H 0.4834 -0.1894 0.0526 0.058 Uiso 1 1 calc
H20C H 0.4181 -0.2312 0.1481 0.058 Uiso 1 1 calc
C19 C 0.2165(3) -0.0833(3) -0.03457(16) 0.0394(6) Uani 1 1 d
H19A H 0.1000 -0.0943 -0.0656 0.059 Uiso 1 1 calc
H19B H 0.2834 -0.1032 -0.0819 0.059 Uiso 1 1 calc
H19C H 0.2538 0.0117 -0.0067 0.059 Uiso 1 1 calc
C2 C 0.1634(3) -0.3337(2) 0.00519(16) 0.0297(5) Uani 1 1 d
H2A H 0.1297 -0.3401 -0.0652 0.036 Uiso 1 1 calc
H2B H 0.2460 -0.3950 0.0226 0.036 Uiso 1 1 calc
C3 C 0.0164(2) -0.2635(2) 0.10853(13) 0.0202(4) Uani 1 1 d
C4 C -0.1160(2) -0.2748(2) 0.16739(14) 0.0238(4) Uani 1 1 d
H4A H -0.1470 -0.3717 0.1822 0.029 Uiso 1 1 calc
H4B H -0.2155 -0.2429 0.1327 0.029 Uiso 1 1 calc
C5 C 0.0678(2) -0.2762(2) 0.35985(14) 0.0214(4) Uani 1 1 d
C6 C 0.1165(3) -0.3961(2) 0.32715(16) 0.0296(5) Uani 1 1 d
H6 H 0.0960 -0.4223 0.2606 0.036 Uiso 1 1 calc
C7 C 0.1951(3) -0.4774(2) 0.39139(18) 0.0368(5) Uani 1 1 d
H7 H 0.2278 -0.5593 0.3687 0.044 Uiso 1 1 calc
C8 C 0.2259(3) -0.4400(2) 0.48806(18) 0.0369(5) Uani 1 1 d
H8 H 0.2797 -0.4961 0.5318 0.044 Uiso 1 1 calc
C9 C 0.1786(3) -0.3209(3) 0.52148(16) 0.0357(5) Uani 1 1 d
H9 H 0.1995 -0.2954 0.5881 0.043 Uiso 1 1 calc
C10 C 0.1006(3) -0.2388(2) 0.45751(15) 0.0298(5) Uani 1 1 d
H10 H 0.0694 -0.1564 0.4805 0.036 Uiso 1 1 calc
C11 C -0.2078(2) -0.1277(2) 0.32423(13) 0.0218(4) Uani 1 1 d
C12 C -0.2940(3) -0.2263(2) 0.37170(19) 0.0370(5) Uani 1 1 d
H12 H -0.2555 -0.3111 0.3834 0.044 Uiso 1 1 calc
C13 C -0.4369(3) -0.2008(3) 0.4021(2) 0.0449(6) Uani 1 1 d
H13 H -0.4952 -0.2680 0.4351 0.054 Uiso 1 1 calc
C14 C -0.4940(3) -0.0790(3) 0.38477(17) 0.0361(5) Uani 1 1 d
H14 H -0.5911 -0.0616 0.4062 0.043 Uiso 1 1 calc
C15 C -0.4102(3) 0.0180(2) 0.33621(18) 0.0338(5) Uani 1 1 d
H15 H -0.4513 0.1014 0.3229 0.041 Uiso 1 1 calc
C16 C -0.2663(3) -0.0051(2) 0.30667(15) 0.0280(4) Uani 1 1 d
H16 H -0.2079 0.0631 0.2744 0.034 Uiso 1 1 calc
C18 C 0.5009(3) 0.3841(2) 0.20486(19) 0.0384(5) Uani 1 1 d

loop_
_atom_site_aniso_label
_atom_site_aniso_U_11
_atom_site_aniso_U_22
_atom_site_aniso_U_33
_atom_site_aniso_U_23
_atom_site_aniso_U_13
_atom_site_aniso_U_12
Pd1 0.01952(8) 0.01668(8) 0.02090(8) -0.00248(5) 0.00653(6) 0.00044(6)
S1 0.0242(2) 0.0224(2) 0.0234(2) -0.00125(19) 0.00467(19) 0.00182(19)
P1 0.0190(2) 0.0183(2) 0.0186(2) -0.00078(18) 0.00653(18) 0.00150(18)
F1 0.0730(12) 0.0273(8) 0.1129(16) 0.0141(9) 0.0010(11) -0.0163(8)
F2 0.0529(10) 0.0649(11) 0.0410(9) -0.0160(8) -0.0129(7) 0.0029(8)
F3 0.0259(7) 0.0683(12) 0.0894(13) -0.0050(10) 0.0147(8) -0.0019(7)
O2 0.0262(7) 0.0188(7) 0.0389(8) 0.0025(6) 0.0143(6) -0.0011(6)
O4 0.0545(11) 0.0512(11) 0.0252(8) 0.0039(8) 0.0085(8) 0.0146(9)
O3 0.0343(9) 0.0381(9) 0.0385(9) -0.0008(7) 0.0081(7) 0.0144(7)
O1 0.0292(7) 0.0203(7) 0.0277(7) -0.0076(6) 0.0103(6) -0.0023(6)
N1 0.0212(8) 0.0193(8) 0.0204(8) -0.0029(6) 0.0082(6) 0.0008(6)
C17 0.0341(11) 0.0275(11) 0.0294(11) -0.0130(9) 0.0109(9) -0.0021(9)
C1 0.0231(9) 0.0224(10) 0.0232(9) -0.0046(8) 0.0092(8) 0.0015(8)
C20 0.0236(11) 0.0463(15) 0.0438(14) -0.0148(11) 0.0070(10) 0.0046(10)
C19 0.0614(16) 0.0324(13) 0.0265(11) 0.0009(9) 0.0171(11) 0.0042(11)
C2 0.0282(11) 0.0275(11) 0.0337(11) -0.0086(9) 0.0145(9) -0.0013(8)
C3 0.0218(9) 0.0195(9) 0.0187(9) -0.0021(7) 0.0035(7) 0.0030(7)
C4 0.0222(9) 0.0246(10) 0.0226(9) -0.0025(8) 0.0065(8) -0.0035(8)
C5 0.0209(9) 0.0208(9) 0.0232(9) 0.0013(7) 0.0064(7) 0.0027(7)
C6 0.0356(12) 0.0219(10) 0.0323(11) -0.0015(8) 0.0086(9) 0.0060(9)
C7 0.0405(13) 0.0248(11) 0.0480(14) 0.0042(10) 0.0095(11) 0.0127(10)
C8 0.0365(12) 0.0310(12) 0.0431(13) 0.0146(10) 0.0040(10) 0.0054(10)
C9 0.0405(13) 0.0389(13) 0.0253(11) 0.0040(9) 0.0011(9) 0.0043(10)
C10 0.0367(12) 0.0284(11) 0.0251(10) -0.0006(8) 0.0067(9) 0.0077(9)
C11 0.0195(9) 0.0246(10) 0.0218(9) -0.0002(7) 0.0070(7) 0.0024(7)
C12 0.0327(12) 0.0318(12) 0.0531(15) 0.0146(11) 0.0210(11) 0.0076(10)
C13 0.0321(13) 0.0529(16) 0.0555(16) 0.0157(13) 0.0232(12) 0.0043(12)
C14 0.0196(10) 0.0544(16) 0.0340(12) -0.0094(11) 0.0062(9) 0.0071(10)
C15 0.0225(10) 0.0342(12) 0.0462(13) -0.0002(10) 0.0053(10) 0.0114(9)
C16 0.0253(10) 0.0285(11) 0.0309(11) 0.0030(9) 0.0065(8) 0.0049(8)
C18 0.0333(12) 0.0285(12) 0.0485(15) -0.0013(10) 0.0034(11) -0.0043(10)

loop_
_atom_type_symbol
_atom_type_description
_atom_type_scat_dispersion_real
_atom_type_scat_dispersion_imag
_atom_type_scat_source
C C 0.0033 0.0016 'International Tables Vol C Tables 4.2.6.8 and 6.1.1.4'
H H 0.0000 0.0000 'International Tables Vol C Tables 4.2.6.8 and 6.1.1.4'
F F 0.0171 0.0103 'International Tables Vol C Tables 4.2.6.8 and 6.1.1.4'
N N 0.0061 0.0033 'International Tables Vol C Tables 4.2.6.8 and 6.1.1.4'
O O 0.0106 0.0060 'International Tables Vol C Tables 4.2.6.8 and 6.1.1.4'
P P 0.1023 0.0942 'International Tables Vol C Tables 4.2.6.8 and 6.1.1.4'
Pd Pd -0.9988 1.0072 'International Tables Vol C Tables 4.2.6.8 and 6.1.1.4'
S S 0.1246 0.1234 'International Tables Vol C Tables 4.2.6.8 and 6.1.1.4'

loop_
_geom_angle_atom_site_label_1
_geom_angle_atom_site_label_2
_geom_angle_atom_site_label_3
_geom_angle
_geom_angle_publ_flag
C17 Pd1 N1 174.30(8) y
C17 Pd1 O2 90.42(8) y
N1 Pd1 O2 94.79(7) y
C17 Pd1 P1 91.69(8) y
N1 Pd1 P1 83.03(6) y
O2 Pd1 P1 177.32(4) y
O3 S1 O4 117.46(11) ?
O3 S1 O2 114.66(10) ?
O4 S1 O2 113.53(11) ?
O3 S1 C18 104.11(11) ?
O4 S1 C18 103.31(12) ?
O2 S1 C18 100.97(11) ?
C11 P1 C5 105.71(9) ?
C11 P1 C4 104.66(10) ?
C5 P1 C4 105.07(10) ?
C11 P1 Pd1 122.35(7) ?
C5 P1 Pd1 114.87(7) ?
C4 P1 Pd1 102.34(8) ?
S1 O2 Pd1 132.49(9) ?
C3 O1 C2 105.85(15) ?
C3 N1 C1 107.56(15) ?
C3 N1 Pd1 116.36(13) ?
C1 N1 Pd1 134.83(12) ?
Pd1 C17 H17A 109.5 ?
Pd1 C17 H17B 109.5 ?
H17A C17 H17B 109.5 ?
Pd1 C17 H17C 109.5 ?
H17A C17 H17C 109.5 ?
H17B C17 H17C 109.5 ?
N1 C1 C20 109.12(16) ?
N1 C1 C19 109.00(17) ?
C20 C1 C19 112.1(2) ?
N1 C1 C2 102.08(15) ?
C20 C1 C2 112.33(19) ?
C19 C1 C2 111.67(18) ?
C1 C20 H20A 109.5 ?
C1 C20 H20B 109.5 ?
H20A C20 H20B 109.5 ?
C1 C20 H20C 109.5 ?
H20A C20 H20C 109.5 ?
H20B C20 H20C 109.5 ?
C1 C19 H19A 109.5 ?
C1 C19 H19B 109.5 ?
H19A C19 H19B 109.5 ?
C1 C19 H19C 109.5 ?
H19A C19 H19C 109.5 ?
H19B C19 H19C 109.5 ?
O1 C2 C1 105.18(15) ?
O1 C2 H2A 110.7 ?
C1 C2 H2A 110.7 ?
O1 C2 H2B 110.7 ?
C1 C2 H2B 110.7 ?
H2A C2 H2B 108.8 ?
N1 C3 O1 119.21(17) ?
N1 C3 C4 122.96(17) ?
O1 C3 C4 117.81(17) ?
C3 C4 P1 106.23(13) ?
C3 C4 H4A 110.5 ?
P1 C4 H4A 110.5 ?
C3 C4 H4B 110.5 ?
P1 C4 H4B 110.5 ?
H4A C4 H4B 108.7 ?
C6 C5 C10 119.1(2) ?
C6 C5 P1 121.38(16) ?
C10 C5 P1 119.50(15) ?
C7 C6 C5 120.2(2) ?
C7 C6 H6 119.9 ?
C5 C6 H6 119.9 ?
C8 C7 C6 120.3(2) ?
C8 C7 H7 119.9 ?
C6 C7 H7 119.9 ?
C7 C8 C9 120.1(2) ?
C7 C8 H8 119.9 ?
C9 C8 H8 119.9 ?
C8 C9 C10 119.9(2) ?
C8 C9 H9 120.1 ?
C10 C9 H9 120.1 ?
C9 C10 C5 120.5(2) ?
C9 C10 H10 119.8 ?
C5 C10 H10 119.8 ?
C16 C11 C12 119.48(18) ?
C16 C11 P1 120.08(15) ?
C12 C11 P1 120.27(16) ?
C11 C12 C13 119.9(2) ?
C11 C12 H12 120.0 ?
C13 C12 H12 120.0 ?
C14 C13 C12 120.3(2) ?
C14 C13 H13 119.8 ?
C12 C13 H13 119.8 ?
C13 C14 C15 119.8(2) ?
C13 C14 H14 120.1 ?
C15 C14 H14 120.1 ?
C14 C15 C16 120.5(2) ?
C14 C15 H15 119.7 ?
C16 C15 H15 119.7 ?
C11 C16 C15 119.9(2) ?
C11 C16 H16 120.1 ?
C15 C16 H16 120.1 ?
F1 C18 F3 107.9(2) ?
F1 C18 F2 107.8(2) ?
F3 C18 F2 107.3(2) ?
F1 C18 S1 110.92(19) ?
F3 C18 S1 111.65(17) ?
F2 C18 S1 111.13(17) ?

loop_
_geom_bond_atom_site_label_1
_geom_bond_atom_site_label_2
_geom_bond_distance
_geom_bond_publ_flag
Pd1 C17 2.031(2) y
Pd1 N1 2.1550(18) y
Pd1 O2 2.1631(17) y
Pd1 P1 2.1771(12) y
S1 O3 1.4282(16) ?
S1 O4 1.4283(16) ?
S1 O2 1.4589(16) ?
S1 C18 1.826(3) ?
P1 C11 1.8113(19) ?
P1 C5 1.815(2) ?
P1 C4 1.837(2) y
F1 C18 1.323(3) ?
F2 C18 1.330(3) ?
F3 C18 1.329(3) ?
O1 C3 1.328(2) ?
O1 C2 1.461(2) ?
N1 C3 1.275(2) y
N1 C1 1.497(2) ?
C17 H17A 0.9800 ?
C17 H17B 0.9800 ?
C17 H17C 0.9800 ?
C1 C20 1.515(3) ?
C1 C19 1.521(3) ?
C1 C2 1.548(3) ?
C20 H20A 0.9800 ?
C20 H20B 0.9800 ?
C20 H20C 0.9800 ?
C19 H19A 0.9800 ?
C19 H19B 0.9800 ?
C19 H19C 0.9800 ?
C2 H2A 0.9900 ?
C2 H2B 0.9900 ?
C3 C4 1.493(3) y
C4 H4A 0.9900 ?
C4 H4B 0.9900 ?
C5 C6 1.392(3) ?
C5 C10 1.392(3) ?
C6 C7 1.386(3) ?
C6 H6 0.9500 ?
C7 C8 1.379(4) ?
C7 H7 0.9500 ?
C8 C9 1.383(3) ?
C8 H8 0.9500 ?
C9 C10 1.388(3) ?
C9 H9 0.9500 ?
C10 H10 0.9500 ?
C11 C16 1.385(3) ?
C11 C12 1.388(3) ?
C12 C13 1.391(3) ?
C12 H12 0.9500 ?
C13 C14 1.371(4) ?
C13 H13 0.9500 ?
C14 C15 1.378(4) ?
C14 H14 0.9500 ?
C15 C16 1.386(3) ?
C15 H15 0.9500 ?
C16 H16 0.9500 ?

loop_
_geom_torsion_atom_site_label_1
_geom_torsion_atom_site_label_2
_geom_torsion_atom_site_label_3
_geom_torsion_atom_site_label_4
_geom_torsion
C17 Pd1 P1 C11 45.30(11)
N1 Pd1 P1 C11 -136.86(9)
O2 Pd1 P1 C11 -172.7(9)
C17 Pd1 P1 C5 -85.01(11)
N1 Pd1 P1 C5 92.83(9)
O2 Pd1 P1 C5 57.0(9)
C17 Pd1 P1 C4 161.74(10)
N1 Pd1 P1 C4 -20.42(9)
O2 Pd1 P1 C4 -56.3(9)
O3 S1 O2 Pd1 24.84(16)
O4 S1 O2 Pd1 -114.03(14)
C18 S1 O2 Pd1 136.08(13)
C17 Pd1 O2 S1 -68.69(14)
N1 Pd1 O2 S1 113.61(13)
P1 Pd1 O2 S1 149.3(8)
C17 Pd1 N1 C3 31.5(8)
O2 Pd1 N1 C3 -172.41(15)
P1 Pd1 N1 C3 9.16(14)
C17 Pd1 N1 C1 -133.8(7)
O2 Pd1 N1 C1 22.27(19)
P1 Pd1 N1 C1 -156.16(18)
C3 N1 C1 C20 -122.0(2)
Pd1 N1 C1 C20 44.2(3)
C3 N1 C1 C19 115.2(2)
Pd1 N1 C1 C19 -78.5(2)
C3 N1 C1 C2 -3.0(2)
Pd1 N1 C1 C2 163.22(15)
C3 O1 C2 C1 -2.6(2)
N1 C1 C2 O1 3.3(2)
C20 C1 C2 O1 120.08(19)
C19 C1 C2 O1 -113.0(2)
C1 N1 C3 O1 1.6(2)
Pd1 N1 C3 O1 -167.52(14)
C1 N1 C3 C4 -179.61(18)
Pd1 N1 C3 C4 11.2(3)
C2 O1 C3 N1 0.7(2)
C2 O1 C3 C4 -178.12(18)
N1 C3 C4 P1 -28.9(2)
O1 C3 C4 P1 149.87(15)
C11 P1 C4 C3 158.91(14)
C5 P1 C4 C3 -89.98(15)
Pd1 P1 C4 C3 30.34(15)
C11 P1 C5 C6 132.73(17)
C4 P1 C5 C6 22.37(19)
Pd1 P1 C5 C6 -89.28(18)
C11 P1 C5 C10 -50.00(19)
C4 P1 C5 C10 -160.36(16)
Pd1 P1 C5 C10 87.99(17)
C10 C5 C6 C7 0.7(3)
P1 C5 C6 C7 177.97(18)
C5 C6 C7 C8 -0.2(4)
C6 C7 C8 C9 0.0(4)
C7 C8 C9 C10 -0.3(4)
C8 C9 C10 C5 0.8(4)
C6 C5 C10 C9 -1.0(3)
P1 C5 C10 C9 -178.31(18)
C5 P1 C11 C16 151.74(17)
C4 P1 C11 C16 -97.60(18)
Pd1 P1 C11 C16 17.7(2)
C5 P1 C11 C12 -33.0(2)
C4 P1 C11 C12 77.7(2)
Pd1 P1 C11 C12 -167.02(16)
C16 C11 C12 C13 -0.7(4)
P1 C11 C12 C13 -176.0(2)
C11 C12 C13 C14 0.5(4)
C12 C13 C14 C15 0.6(4)
C13 C14 C15 C16 -1.5(4)
C12 C11 C16 C15 -0.2(3)
P1 C11 C16 C15 175.11(17)
C14 C15 C16 C11 1.3(3)
O3 S1 C18 F1 -61.8(2)
O4 S1 C18 F1 61.5(2)
O2 S1 C18 F1 179.10(18)
O3 S1 C18 F3 177.89(18)
O4 S1 C18 F3 -58.9(2)
O2 S1 C18 F3 58.7(2)
O3 S1 C18 F2 58.2(2)
O4 S1 C18 F2 -178.61(17)
O2 S1 C18 F2 -60.99(19)
